data_4077280
loop_
_publ_author_name
'Zi, Guofu'
'Yang, Qingchuan'
'Mak, Thomas C. W.'
'Xie, Zuowei'

_publ_section_title
;
 Tetramethylcyclopentadienyl vs Cyclopentadienyl Substituents. Synthesis
 and Structural Characterization of Organolanthanide Compounds Derived
 from the Versatile Ligand Me2Si(C5Me4H)(C2B10H11)
;
_journal_issue 11
_journal_name_full Organometallics
_journal_page_first 2359
_journal_paper_doi 10.1021/om010031i
_journal_volume 20
_journal_year 2001
_chemical_formula_sum 'C34 H76 B20 Cl2 Li Nd O2 Si2'
_chemical_formula_weight 1011.41
_chemical_name_systematic
; 
 ? 
;
_space_group_IT_number 14
_symmetry_cell_setting monoclinic
_symmetry_space_group_name_Hall '-P 2ybc'
_symmetry_space_group_name_H-M 'P 1 21/c 1'
_atom_sites_solution_hydrogens geom
_atom_sites_solution_primary direct
_atom_sites_solution_secondary difmap
_audit_creation_method SHELXL-97
_cell_angle_alpha 90.00
_cell_angle_beta 92.289(2)
_cell_angle_gamma 90.00
_cell_formula_units_Z 4
_cell_length_a 10.2800(2)
_cell_length_b 24.8930(10)
_cell_length_c 21.4020(8)
_cell_measurement_temperature 296(2)
_cell_volume 5472.4(3)
_computing_cell_refinement 'BIOTEX Rigaku'
_computing_data_collection 'RAXIS Rigaku'
_computing_data_reduction 'BIOTEX Rigaku'
_computing_molecular_graphics 'Siemens SHELXTL'
_computing_publication_material 'Siemens SHELXTL'
_computing_structure_refinement 'SHELXL-97 (Sheldrick, 1997)'
_computing_structure_solution 'SHELXS-97 (Sheldrick, 1990)'
_diffrn_ambient_temperature 296(2)
_diffrn_measured_fraction_theta_full 0.786
_diffrn_measured_fraction_theta_max 0.786
_diffrn_measurement_device_type 'IP Rigaku'
_diffrn_measurement_method IP
_diffrn_radiation_monochromator graphite
_diffrn_radiation_source 'rotation anode'
_diffrn_radiation_type MoK\a
_diffrn_radiation_wavelength 0.71073
_diffrn_reflns_av_R_equivalents 0.0000
_diffrn_reflns_av_sigmaI/netI 0.0871
_diffrn_reflns_limit_h_max 11
_diffrn_reflns_limit_h_min 0
_diffrn_reflns_limit_k_max 29
_diffrn_reflns_limit_k_min 0
_diffrn_reflns_limit_l_max 25
_diffrn_reflns_limit_l_min -25
_diffrn_reflns_number 7585
_diffrn_reflns_theta_full 25.00
_diffrn_reflns_theta_max 25.00
_diffrn_reflns_theta_min 1.26
_exptl_absorpt_coefficient_mu 1.119
_exptl_absorpt_correction_T_max 1.248
_exptl_absorpt_correction_T_min 0.724
_exptl_absorpt_correction_type abscor
_exptl_crystal_colour 'pale blue'
_exptl_crystal_density_diffrn 1.228
_exptl_crystal_density_method 'not measured'
_exptl_crystal_description prism
_exptl_crystal_F_000 2084
_exptl_crystal_size_max 0.40
_exptl_crystal_size_mid 0.14
_exptl_crystal_size_min 0.12
_refine_diff_density_max 0.767
_refine_diff_density_min -0.708
_refine_diff_density_rms 0.078
_refine_ls_extinction_coef 0.00052(9)
_refine_ls_extinction_expression Fc^*^=kFc[1+0.001xFc^2^\l^3^/sin(2\q)]^-1/4^
_refine_ls_extinction_method SHELXL
_refine_ls_goodness_of_fit_ref 1.114
_refine_ls_hydrogen_treatment constr
_refine_ls_matrix_type full
_refine_ls_number_parameters 560
_refine_ls_number_reflns 7585
_refine_ls_number_restraints 9
_refine_ls_restrained_S_all 1.114
_refine_ls_R_factor_all 0.0863
_refine_ls_R_factor_gt 0.0665
_refine_ls_shift/su_max 0.629
_refine_ls_shift/su_mean 0.020
_refine_ls_structure_factor_coef Fsqd
_refine_ls_weighting_details 'calc w=1/[\s^2^(Fo^2^)+(0.0771P)^2^+0.0000P] where P=(Fo^2^+2Fc^2^)/3'
_refine_ls_weighting_scheme calc
_refine_ls_wR_factor_gt 0.1660
_refine_ls_wR_factor_ref 0.1778
_reflns_number_gt 6404
_reflns_number_total 7585
_reflns_threshold_expression >2sigma(I)
_cod_data_source_file om010031i.cif
_cod_data_source_block compound_6
_cod_depositor_comments
;
The following automatic conversions were performed:
'_atom_site_symetry_multiplicity' tag replaced with
'_atom_site_symmetry_multiplicity'.

Automatic conversion script
Id: cif_correct_tags 1440 2010-10-19 06:21:57Z saulius 
;
_cod_original_sg_symbol_H-M P2(1)/c
_cod_database_code 4077280

loop_
_symmetry_equiv_pos_as_xyz
'x, y, z'
'-x, y+1/2, -z+1/2'
'-x, -y, -z'
'x, -y-1/2, z-1/2'

loop_
_atom_site_label
_atom_site_type_symbol
_atom_site_fract_x
_atom_site_fract_y
_atom_site_fract_z
_atom_site_U_iso_or_equiv
_atom_site_adp_type
_atom_site_occupancy
_atom_site_symmetry_multiplicity
_atom_site_calc_flag
_atom_site_refinement_flags
Nd1 Nd 0.481576(14) 0.310365(6) 0.117039(8) 0.06327(5) Uani 1 1 d .
Cl1 Cl 0.41028(7) 0.22855(3) 0.19191(4) 0.0812(3) Uani 1 1 d .
Cl2 Cl 0.54610(7) 0.22918(3) 0.03977(4) 0.0806(3) Uani 1 1 d .
Si1 Si 0.63625(8) 0.32168(4) 0.29378(4) 0.0734(3) Uani 1 1 d .
Si2 Si 0.32915(8) 0.34319(4) -0.05930(5) 0.0792(3) Uani 1 1 d .
C1 C 0.6452(3) 0.25190(14) 0.32154(16) 0.0968(13) Uani 1 1 d .
H1A H 0.7262 0.2363 0.3100 0.145 Uiso 1 1 calc R
H1B H 0.5742 0.2317 0.3029 0.145 Uiso 1 1 calc R
H1C H 0.6399 0.2513 0.3662 0.145 Uiso 1 1 calc R
C2 C 0.4787(3) 0.34929(16) 0.31871(18) 0.1002(14) Uani 1 1 d .
H2A H 0.4703 0.3859 0.3051 0.150 Uiso 1 1 calc R
H2B H 0.4760 0.3478 0.3635 0.150 Uiso 1 1 calc R
H2C H 0.4085 0.3284 0.3005 0.150 Uiso 1 1 calc R
C3 C 0.4741(3) 0.3793(2) -0.08714(19) 0.1246(18) Uani 1 1 d .
H3A H 0.4751 0.4153 -0.0711 0.187 Uiso 1 1 calc R
H3B H 0.4704 0.3803 -0.1320 0.187 Uiso 1 1 calc R
H3C H 0.5517 0.3609 -0.0727 0.187 Uiso 1 1 calc R
C4 C 0.3362(4) 0.27469(15) -0.09231(16) 0.1087(14) Uani 1 1 d .
H4A H 0.3481 0.2769 -0.1365 0.163 Uiso 1 1 calc R
H4B H 0.2564 0.2562 -0.0849 0.163 Uiso 1 1 calc R
H4C H 0.4078 0.2555 -0.0727 0.163 Uiso 1 1 calc R
C11 C 0.7733(3) 0.35846(13) 0.34062(14) 0.0744(10) Uani 1 1 d .
C12 C 0.8678(3) 0.40241(15) 0.30783(18) 0.1014(13) Uani 1 1 d .
H12 H 0.8511 0.4128 0.2582 0.122 Uiso 1 1 calc R
C31 C 0.1780(3) 0.37658(13) -0.10093(13) 0.0718(10) Uani 1 1 d .
C32 C 0.0386(4) 0.3812(2) -0.06270(19) 0.1291(18) Uani 1 1 d .
H32 H 0.0339 0.3659 -0.0146 0.155 Uiso 1 1 calc R
C51 C 0.6650(3) 0.33299(12) 0.20901(14) 0.0691(9) Uani 1 1 d .
C52 C 0.6479(3) 0.38326(12) 0.17672(15) 0.0760(10) Uani 1 1 d .
C53 C 0.7003(3) 0.37604(13) 0.11699(14) 0.0743(10) Uani 1 1 d .
C54 C 0.7511(3) 0.32483(13) 0.11198(15) 0.0733(10) Uani 1 1 d .
C55 C 0.7310(2) 0.29783(12) 0.16776(14) 0.0677(9) Uani 1 1 d .
C56 C 0.5960(3) 0.43588(13) 0.20142(16) 0.0911(12) Uani 1 1 d .
H56A H 0.5663 0.4306 0.2429 0.137 Uiso 1 1 calc R
H56B H 0.5248 0.4480 0.1746 0.137 Uiso 1 1 calc R
H56C H 0.6640 0.4623 0.2023 0.137 Uiso 1 1 calc R
C57 C 0.7197(3) 0.42022(14) 0.06741(17) 0.1076(13) Uani 1 1 d .
H57A H 0.6780 0.4527 0.0801 0.161 Uiso 1 1 calc R
H57B H 0.6820 0.4087 0.0279 0.161 Uiso 1 1 calc R
H57C H 0.8110 0.4267 0.0634 0.161 Uiso 1 1 calc R
C58 C 0.8247(3) 0.30345(16) 0.05737(16) 0.1044(15) Uani 1 1 d .
H58A H 0.8237 0.3298 0.0246 0.157 Uiso 1 1 calc R
H58B H 0.7839 0.2711 0.0421 0.157 Uiso 1 1 calc R
H58C H 0.9130 0.2959 0.0708 0.157 Uiso 1 1 calc R
C59 C 0.7782(3) 0.24108(13) 0.18266(16) 0.0871(12) Uani 1 1 d .
H59A H 0.7530 0.2313 0.2238 0.131 Uiso 1 1 calc R
H59B H 0.8713 0.2397 0.1809 0.131 Uiso 1 1 calc R
H59C H 0.7399 0.2165 0.1527 0.131 Uiso 1 1 calc R
C61 C 0.3070(2) 0.34700(12) 0.02645(14) 0.0689(9) Uani 1 1 d .
C62 C 0.2361(3) 0.30909(12) 0.06132(14) 0.0709(10) Uani 1 1 d .
C63 C 0.2147(3) 0.33065(14) 0.11998(15) 0.0766(10) Uani 1 1 d .
C64 C 0.2693(3) 0.38172(13) 0.12366(15) 0.0769(10) Uani 1 1 d .
C65 C 0.3238(3) 0.39270(12) 0.06663(15) 0.0759(10) Uani 1 1 d .
C66 C 0.1860(3) 0.25338(14) 0.04059(16) 0.0912(12) Uani 1 1 d .
H66A H 0.2113 0.2463 -0.0013 0.137 Uiso 1 1 calc R
H66B H 0.0928 0.2526 0.0420 0.137 Uiso 1 1 calc R
H66C H 0.2225 0.2265 0.0682 0.137 Uiso 1 1 calc R
C67 C 0.1325(3) 0.30518(16) 0.17112(17) 0.1063(16) Uani 1 1 d .
H67A H 0.1053 0.2699 0.1582 0.160 Uiso 1 1 calc R
H67B H 0.0573 0.3271 0.1774 0.160 Uiso 1 1 calc R
H67C H 0.1839 0.3028 0.2095 0.160 Uiso 1 1 calc R
C68 C 0.2515(4) 0.42119(15) 0.17573(18) 0.1146(14) Uani 1 1 d .
H68A H 0.2988 0.4535 0.1675 0.172 Uiso 1 1 calc R
H68B H 0.2836 0.4059 0.2145 0.172 Uiso 1 1 calc R
H68C H 0.1607 0.4294 0.1785 0.172 Uiso 1 1 calc R
C69 C 0.3770(3) 0.44594(13) 0.04915(17) 0.0968(12) Uani 1 1 d .
H69A H 0.4096 0.4440 0.0078 0.145 Uiso 1 1 calc R
H69B H 0.4464 0.4557 0.0783 0.145 Uiso 1 1 calc R
H69C H 0.3092 0.4725 0.0501 0.145 Uiso 1 1 calc R
Li1 Li 0.4756(5) 0.1679(3) 0.1176(3) 0.089(2) Uani 1 1 d .
B13 B 0.9318(4) 0.3416(2) 0.3267(2) 0.0990(16) Uani 1 1 d .
H13 H 0.9578 0.3114 0.2918 0.119 Uiso 1 1 calc R
B14 B 0.8656(5) 0.32446(19) 0.3972(2) 0.0975(16) Uani 1 1 d .
H14 H 0.8475 0.2822 0.4093 0.117 Uiso 1 1 calc R
B15 B 0.7577(5) 0.3744(2) 0.41812(19) 0.1030(17) Uani 1 1 d .
H15 H 0.6693 0.3655 0.4435 0.124 Uiso 1 1 calc R
B16 B 0.7599(4) 0.42447(17) 0.3615(2) 0.0919(14) Uani 1 1 d .
H16 H 0.6738 0.4492 0.3494 0.110 Uiso 1 1 calc R
B17 B 0.9176(5) 0.4507(2) 0.3615(2) 0.1106(17) Uani 1 1 d .
H17 H 0.9347 0.4930 0.3496 0.133 Uiso 1 1 calc R
B18 B 1.0261(4) 0.4000(2) 0.3388(2) 0.120(2) Uani 1 1 d .
H18 H 1.1130 0.4088 0.3122 0.144 Uiso 1 1 calc R
B19 B 1.0211(4) 0.3494(2) 0.3970(2) 0.1154(18) Uani 1 1 d .
H19 H 1.1064 0.3242 0.4090 0.138 Uiso 1 1 calc R
B20 B 0.9159(5) 0.3699(2) 0.4540(2) 0.1083(18) Uani 1 1 d .
H20 H 0.9323 0.3587 0.5034 0.130 Uiso 1 1 calc R
B21 B 0.8492(5) 0.4331(2) 0.4323(2) 0.1083(17) Uani 1 1 d .
H21 H 0.8221 0.4630 0.4673 0.130 Uiso 1 1 calc R
B22 B 1.0143(5) 0.4169(2) 0.4172(3) 0.1149(18) Uani 1 1 d .
H22 H 1.0963 0.4368 0.4423 0.138 Uiso 1 1 calc R
B33 B 0.0497(4) 0.33803(19) -0.1214(3) 0.131(2) Uani 1 1 d .
H33 H 0.0534 0.2941 -0.1163 0.157 Uiso 1 1 calc R
B34 B 0.1410(6) 0.3703(2) -0.1764(2) 0.143(2) Uani 1 1 d .
H34 H 0.2042 0.3495 -0.2089 0.172 Uiso 1 1 calc R
B35 B 0.1834(5) 0.4306(2) -0.1454(3) 0.128(2) Uani 1 1 d .
H35 H 0.2760 0.4501 -0.1558 0.154 Uiso 1 1 calc R
B36 B 0.1201(4) 0.4354(2) -0.0758(2) 0.1471(18) Uani 1 1 d .
H36 H 0.1709 0.4577 -0.0378 0.176 Uiso 1 1 calc R
B37 B -0.0472(5) 0.4359(3) -0.0829(3) 0.151(2) Uani 1 1 d .
H37 H -0.1096 0.4579 -0.0512 0.182 Uiso 1 1 calc R
B38 B -0.0893(5) 0.3758(3) -0.1106(3) 0.163(3) Uani 1 1 d .
H38 H -0.1805 0.3570 -0.0967 0.196 Uiso 1 1 calc R
B39 B -0.0378(5) 0.3684(2) -0.1801(3) 0.141(2) Uani 1 1 d .
H39 H -0.0957 0.3441 -0.2139 0.169 Uiso 1 1 calc R
B40 B 0.0482(6) 0.4250(3) -0.1998(2) 0.155(3) Uani 1 1 d .
H40 H 0.0501 0.4391 -0.2484 0.186 Uiso 1 1 calc R
B41 B 0.0449(5) 0.4670(2) -0.1373(3) 0.146(2) Uani 1 1 d .
H41 H 0.0467 0.5110 -0.1425 0.175 Uiso 1 1 calc R
B42 B -0.0891(5) 0.4306(2) -0.1613(2) 0.1156(18) Uani 1 1 d .
H42 H -0.1759 0.4497 -0.1834 0.139 Uiso 1 1 calc R
O1 O 0.3413(2) 0.11853(10) 0.08004(7) 0.1479(12) Uani 1 1 d D
C71 C 0.25001(18) 0.09610(13) 0.12124(16) 0.339(5) Uani 1 1 d D
H71A H 0.2913 0.0961 0.1628 0.407 Uiso 1 1 calc R
H71B H 0.2378 0.0588 0.1093 0.407 Uiso 1 1 calc R
C72 C 0.1157(2) 0.1203(2) 0.1269(3) 0.303(5) Uani 1 1 d D
H72A H 0.0707 0.1017 0.1589 0.455 Uiso 1 1 calc R
H72B H 0.0676 0.1168 0.0878 0.455 Uiso 1 1 calc R
H72C H 0.1238 0.1576 0.1377 0.455 Uiso 1 1 calc R
C73 C 0.4153(3) 0.06330(12) -0.0131(2) 0.281(5) Uani 1 1 d D
H73A H 0.4076 0.0649 -0.0579 0.421 Uiso 1 1 calc R
H73B H 0.3820 0.0295 0.0009 0.421 Uiso 1 1 calc R
H73C H 0.5052 0.0666 0.0002 0.421 Uiso 1 1 calc R
C74 C 0.3382(4) 0.10857(13) 0.01427(10) 0.297(3) Uani 1 1 d D
H74A H 0.3657 0.1414 -0.0057 0.356 Uiso 1 1 calc R
H74B H 0.2478 0.1029 0.0012 0.356 Uiso 1 1 calc R
O2 O 0.60550(19) 0.11501(9) 0.15109(8) 0.1190(11) Uani 1 1 d D
C81 C 0.5998(4) 0.08842(9) 0.21020(10) 0.231(3) Uani 1 1 d D
H81A H 0.5118 0.0825 0.2235 0.277 Uiso 1 1 calc R
H81B H 0.6530 0.1052 0.2432 0.277 Uiso 1 1 calc R
C82 C 0.6618(2) 0.03887(11) 0.18233(14) 0.355(5) Uani 1 1 d D
H82A H 0.5928 0.0183 0.1614 0.426 Uiso 1 1 calc R
H82B H 0.6960 0.0171 0.2168 0.426 Uiso 1 1 calc R
C83 C 0.7700(3) 0.04558(10) 0.13647(15) 0.377(6) Uani 1 1 d D
H83A H 0.8558 0.0495 0.1565 0.452 Uiso 1 1 calc R
H83B H 0.7702 0.0180 0.1044 0.452 Uiso 1 1 calc R
C84 C 0.7109(2) 0.09808(10) 0.11413(15) 0.185(3) Uani 1 1 d D
H84A H 0.7777 0.1256 0.1154 0.222 Uiso 1 1 calc R
H84B H 0.6797 0.0941 0.0710 0.222 Uiso 1 1 calc R

loop_
_atom_site_aniso_label
_atom_site_aniso_U_11
_atom_site_aniso_U_22
_atom_site_aniso_U_33
_atom_site_aniso_U_23
_atom_site_aniso_U_13
_atom_site_aniso_U_12
Nd1 0.05807(8) 0.05277(8) 0.07862(10) 0.00226(9) -0.00165(7) -0.00085(7)
Cl1 0.0796(4) 0.0733(5) 0.0909(5) 0.0067(4) 0.0056(4) -0.0115(4)
Cl2 0.0832(4) 0.0676(5) 0.0916(5) -0.0019(4) 0.0089(4) 0.0053(4)
Si1 0.0710(5) 0.0674(5) 0.0816(6) 0.0090(4) 0.0006(4) -0.0015(4)
Si2 0.0690(4) 0.0871(6) 0.0816(6) -0.0019(5) 0.0049(4) 0.0035(4)
C1 0.102(2) 0.078(2) 0.109(3) 0.021(2) -0.0136(19) -0.0141(19)
C2 0.0758(19) 0.114(3) 0.111(3) 0.010(2) 0.0066(18) 0.0102(19)
C3 0.079(2) 0.184(5) 0.112(3) -0.005(3) 0.011(2) -0.017(2)
C4 0.125(3) 0.118(3) 0.083(2) -0.012(2) 0.002(2) 0.041(2)
C11 0.0835(17) 0.0688(18) 0.0705(19) 0.0102(16) -0.0011(15) 0.0060(15)
C12 0.105(2) 0.109(3) 0.089(2) 0.019(2) -0.0237(18) -0.027(2)
C31 0.0754(16) 0.078(2) 0.0627(18) 0.0004(16) 0.0048(14) -0.0033(15)
C32 0.100(2) 0.195(4) 0.094(3) 0.041(3) 0.010(2) 0.033(3)
C51 0.0671(15) 0.0557(15) 0.084(2) 0.0178(15) -0.0063(14) 0.0001(13)
C52 0.0859(17) 0.0508(16) 0.090(2) 0.0071(16) -0.0179(15) -0.0153(14)
C53 0.0786(16) 0.0763(19) 0.0676(19) 0.0137(16) -0.0040(14) -0.0172(15)
C54 0.0526(14) 0.086(2) 0.082(2) 0.0201(16) -0.0004(13) -0.0105(13)
C55 0.0495(13) 0.0688(18) 0.084(2) 0.0054(16) -0.0039(12) 0.0026(12)
C56 0.107(2) 0.068(2) 0.095(2) 0.0031(19) -0.0289(17) -0.0064(18)
C57 0.121(2) 0.094(2) 0.106(3) 0.035(2) -0.014(2) -0.0444(19)
C58 0.0764(19) 0.152(4) 0.087(2) 0.012(2) 0.0203(16) -0.009(2)
C59 0.0793(18) 0.076(2) 0.105(2) 0.003(2) -0.0049(17) 0.0017(17)
C61 0.0564(13) 0.0600(17) 0.090(2) -0.0028(16) -0.0057(13) 0.0088(12)
C62 0.0634(15) 0.0748(19) 0.0743(19) -0.0075(17) 0.0000(13) 0.0007(14)
C63 0.0654(16) 0.088(2) 0.077(2) -0.0006(18) -0.0017(14) 0.0094(15)
C64 0.0713(16) 0.0730(19) 0.085(2) -0.0131(17) -0.0116(14) 0.0174(14)
C65 0.0868(17) 0.0581(17) 0.081(2) -0.0072(16) -0.0161(15) 0.0121(15)
C66 0.092(2) 0.081(2) 0.101(2) -0.002(2) -0.0016(19) -0.0087(18)
C67 0.0596(17) 0.155(4) 0.105(3) 0.002(3) 0.0147(16) 0.0104(19)
C68 0.116(2) 0.115(3) 0.110(3) -0.032(2) -0.016(2) 0.046(2)
C69 0.118(2) 0.072(2) 0.098(2) 0.009(2) -0.0294(19) 0.006(2)
Li1 0.077(3) 0.099(4) 0.090(4) 0.023(3) 0.005(3) 0.001(3)
B13 0.067(2) 0.107(3) 0.122(3) -0.020(3) -0.002(2) 0.010(2)
B14 0.122(3) 0.091(3) 0.077(3) 0.006(2) -0.018(2) 0.012(2)
B15 0.118(3) 0.125(4) 0.066(3) 0.004(3) 0.014(2) 0.019(3)
B16 0.103(2) 0.081(3) 0.091(3) -0.006(2) -0.014(2) 0.015(2)
B17 0.130(3) 0.082(3) 0.116(3) 0.005(3) -0.041(3) -0.018(3)
B18 0.091(2) 0.160(4) 0.108(4) -0.008(3) -0.006(2) -0.040(3)
B19 0.114(3) 0.086(3) 0.141(4) 0.000(3) -0.053(3) 0.018(2)
B20 0.138(3) 0.117(4) 0.069(3) 0.005(3) -0.017(2) 0.006(3)
B21 0.129(3) 0.095(3) 0.099(3) -0.008(3) -0.022(3) 0.009(3)
B22 0.124(3) 0.094(3) 0.122(3) -0.001(3) -0.040(2) -0.011(3)
B33 0.113(3) 0.058(2) 0.215(5) 0.010(3) -0.067(3) -0.019(2)
B34 0.201(5) 0.160(4) 0.067(3) -0.010(3) -0.004(3) 0.082(4)
B35 0.102(3) 0.097(3) 0.187(5) 0.055(3) 0.013(3) -0.021(3)
B36 0.136(3) 0.145(4) 0.153(4) -0.077(3) -0.088(2) 0.071(3)
B37 0.118(3) 0.207(5) 0.126(4) -0.020(4) -0.023(3) 0.080(3)
B38 0.100(3) 0.193(6) 0.193(5) 0.074(5) -0.047(3) -0.007(4)
B39 0.156(3) 0.100(3) 0.161(4) -0.041(3) -0.085(3) 0.029(3)
B40 0.181(5) 0.212(6) 0.072(3) 0.048(3) -0.004(3) 0.052(5)
B41 0.120(3) 0.072(3) 0.238(6) 0.019(3) -0.078(3) -0.010(2)
B42 0.117(3) 0.104(4) 0.122(4) 0.007(3) -0.039(3) -0.003(3)
O1 0.1376(18) 0.106(2) 0.194(3) 0.001(2) -0.0625(18) -0.0370(16)
C71 0.188(4) 0.191(4) 0.626(13) 0.182(6) -0.135(6) -0.131(3)
C72 0.443(12) 0.222(8) 0.249(8) 0.077(6) 0.068(8) -0.064(9)
C73 0.201(6) 0.368(10) 0.275(9) -0.009(8) 0.031(6) -0.106(7)
C74 0.318(6) 0.207(6) 0.346(6) -0.132(5) -0.218(4) 0.041(5)
O2 0.1261(18) 0.1019(19) 0.127(2) 0.0142(17) -0.0138(16) 0.0223(15)
C81 0.225(5) 0.272(7) 0.190(6) 0.028(5) -0.057(4) 0.107(5)
C82 0.376(8) 0.200(7) 0.470(11) -0.071(8) -0.234(7) 0.118(6)
C83 0.338(9) 0.291(8) 0.495(15) -0.103(10) -0.058(10) 0.193(7)
C84 0.148(4) 0.153(4) 0.253(7) 0.011(5) 0.009(4) 0.059(3)

loop_
_atom_type_symbol
_atom_type_description
_atom_type_scat_dispersion_real
_atom_type_scat_dispersion_imag
_atom_type_scat_source
C C 0.0033 0.0016 'International Tables Vol C Tables 4.2.6.8 and 6.1.1.4'
H H 0.0000 0.0000 'International Tables Vol C Tables 4.2.6.8 and 6.1.1.4'
Li Li -0.0003 0.0001 'International Tables Vol C Tables 4.2.6.8 and 6.1.1.4'
B B 0.0013 0.0007 'International Tables Vol C Tables 4.2.6.8 and 6.1.1.4'
O O 0.0106 0.0060 'International Tables Vol C Tables 4.2.6.8 and 6.1.1.4'
Cl Cl 0.1484 0.1585 'International Tables Vol C Tables 4.2.6.8 and 6.1.1.4'
Nd Nd -0.1943 3.0179 'International Tables Vol C Tables 4.2.6.8 and 6.1.1.4'
Si Si 0.0817 0.0704 'International Tables Vol C Tables 4.2.6.8 and 6.1.1.4'

loop_
_geom_angle_atom_site_label_1
_geom_angle_atom_site_label_2
_geom_angle_atom_site_label_3
_geom_angle
Cl1 Nd1 Cl2 83.05(3)
Cl1 Nd1 C51 85.64(6)
Cl2 Nd1 C51 114.52(6)
Cl1 Nd1 C61 118.86(6)
Cl2 Nd1 C61 89.19(6)
C51 Nd1 C61 148.67(9)
Cl1 Nd1 C62 89.00(7)
Cl2 Nd1 C62 88.25(6)
C51 Nd1 C62 155.68(9)
C61 Nd1 C62 30.01(9)
Cl1 Nd1 C55 87.22(6)
Cl2 Nd1 C55 84.81(6)
C51 Nd1 C55 30.25(9)
C61 Nd1 C55 152.34(9)
C62 Nd1 C55 172.46(9)
Cl1 Nd1 C52 113.34(7)
Cl2 Nd1 C52 127.47(7)
C51 Nd1 C52 30.29(9)
C61 Nd1 C52 118.82(9)
C62 Nd1 C52 138.32(9)
C55 Nd1 C52 49.20(9)
Cl1 Nd1 C53 132.83(6)
Cl2 Nd1 C53 102.74(7)
C51 Nd1 C53 48.97(9)
C61 Nd1 C53 108.08(8)
C62 Nd1 C53 137.34(9)
C55 Nd1 C53 47.80(9)
C52 Nd1 C53 29.62(9)
Cl1 Nd1 C63 80.41(7)
Cl2 Nd1 C63 114.40(7)
C51 Nd1 C63 126.68(9)
C61 Nd1 C63 48.75(9)
C62 Nd1 C63 29.06(9)
C55 Nd1 C63 155.37(9)
C52 Nd1 C63 117.38(9)
C53 Nd1 C63 133.55(9)
Cl1 Nd1 C54 114.26(7)
Cl2 Nd1 C54 78.80(7)
C51 Nd1 C54 49.11(9)
C61 Nd1 C54 123.36(9)
C62 Nd1 C54 151.35(9)
C55 Nd1 C54 28.99(9)
C52 Nd1 C54 48.72(9)
C53 Nd1 C54 28.70(9)
C63 Nd1 C54 162.17(10)
Cl1 Nd1 C65 127.67(7)
Cl2 Nd1 C65 117.54(7)
C51 Nd1 C65 119.94(9)
C61 Nd1 C65 29.90(9)
C62 Nd1 C65 48.25(9)
C55 Nd1 C65 138.40(9)
C52 Nd1 C65 92.03(9)
C53 Nd1 C65 91.46(9)
C63 Nd1 C65 47.36(9)
C54 Nd1 C65 116.70(9)
Cl1 Nd1 C64 102.44(7)
Cl2 Nd1 C64 135.12(6)
C51 Nd1 C64 110.31(9)
C61 Nd1 C64 48.79(9)
C62 Nd1 C64 47.97(9)
C55 Nd1 C64 139.38(9)
C52 Nd1 C64 91.64(9)
C53 Nd1 C64 104.89(9)
C63 Nd1 C64 28.68(9)
C54 Nd1 C64 133.57(9)
C65 Nd1 C64 28.62(9)
Li1 Cl1 Nd1 89.49(16)
Li1 Cl2 Nd1 87.86(16)
C1 Si1 C2 106.86(17)
C1 Si1 C51 116.62(15)
C2 Si1 C51 113.33(15)
C1 Si1 C11 104.76(15)
C2 Si1 C11 107.61(15)
C51 Si1 C11 107.00(13)
C4 Si2 C3 106.21(19)
C4 Si2 C61 115.61(15)
C3 Si2 C61 115.02(16)
C4 Si2 C31 105.18(15)
C3 Si2 C31 106.41(16)
C61 Si2 C31 107.63(12)
C12 C11 B16 61.7(2)
C12 C11 B13 60.5(2)
B16 C11 B13 111.5(3)
C12 C11 B15 109.8(3)
B16 C11 B15 61.0(2)
B13 C11 B15 110.4(3)
C12 C11 B14 108.0(3)
B16 C11 B14 109.6(3)
B13 C11 B14 60.3(2)
B15 C11 B14 60.5(2)
C12 C11 Si1 121.8(2)
B16 C11 Si1 121.8(2)
B13 C11 Si1 118.1(2)
B15 C11 Si1 121.1(2)
B14 C11 Si1 120.0(2)
C11 C12 B16 61.2(2)
C11 C12 B13 62.1(2)
B16 C12 B13 112.4(3)
C11 C12 B17 110.1(3)
B16 C12 B17 61.0(2)
B13 C12 B17 111.2(3)
C11 C12 B18 112.1(3)
B16 C12 B18 112.2(3)
B13 C12 B18 61.8(3)
B17 C12 B18 61.4(3)
B34 C31 B35 61.6(3)
B34 C31 B36 108.9(3)
B35 C31 B36 59.6(3)
B34 C31 B33 62.7(3)
B35 C31 B33 111.1(3)
B36 C31 B33 107.3(3)
B34 C31 C32 108.3(3)
B35 C31 C32 105.9(3)
B36 C31 C32 57.6(3)
B33 C31 C32 59.3(3)
B34 C31 Si2 123.8(3)
B35 C31 Si2 124.6(2)
B36 C31 Si2 120.9(2)
B33 C31 Si2 118.8(2)
C32 C31 Si2 119.1(2)
B36 C32 B38 111.5(4)
B36 C32 B33 110.9(3)
B38 C32 B33 63.4(3)
B36 C32 B37 63.1(3)
B38 C32 B37 60.1(3)
B33 C32 B37 112.5(3)
B36 C32 C31 61.0(2)
B38 C32 C31 111.6(3)
B33 C32 C31 60.1(2)
B37 C32 C31 112.4(3)
C55 C51 C52 106.7(3)
C55 C51 Si1 127.0(2)
C52 C51 Si1 125.2(2)
C55 C51 Nd1 76.12(16)
C52 C51 Nd1 76.42(17)
Si1 C51 Nd1 122.49(13)
C53 C52 C51 106.2(3)
C53 C52 C56 125.1(3)
C51 C52 C56 128.5(3)
C53 C52 Nd1 75.59(17)
C51 C52 Nd1 73.30(16)
C56 C52 Nd1 120.49(19)
C54 C53 C52 110.2(3)
C54 C53 C57 122.9(3)
C52 C53 C57 126.3(3)
C54 C53 Nd1 76.46(17)
C52 C53 Nd1 74.79(17)
C57 C53 Nd1 123.01(19)
C53 C54 C55 108.0(3)
C53 C54 C58 125.8(3)
C55 C54 C58 126.0(3)
C53 C54 Nd1 74.85(16)
C55 C54 Nd1 73.97(15)
C58 C54 Nd1 120.7(2)
C54 C55 C51 108.9(3)
C54 C55 C59 124.8(3)
C51 C55 C59 126.3(3)
C54 C55 Nd1 77.04(16)
C51 C55 Nd1 73.62(15)
C59 C55 Nd1 118.02(18)
C62 C61 C65 105.3(3)
C62 C61 Si2 124.7(2)
C65 C61 Si2 128.0(2)
C62 C61 Nd1 75.11(17)
C65 C61 Nd1 77.29(17)
Si2 C61 Nd1 125.27(12)
C63 C62 C61 108.7(3)
C63 C62 C66 123.0(3)
C61 C62 C66 128.3(3)
C63 C62 Nd1 77.26(17)
C61 C62 Nd1 74.88(16)
C66 C62 Nd1 115.26(19)
C62 C63 C64 109.0(3)
C62 C63 C67 126.3(3)
C64 C63 C67 124.5(3)
C62 C63 Nd1 73.68(17)
C64 C63 Nd1 76.81(17)
C67 C63 Nd1 120.5(2)
C65 C64 C63 107.8(3)
C65 C64 C68 126.0(3)
C63 C64 C68 125.4(3)
C65 C64 Nd1 74.94(17)
C63 C64 Nd1 74.51(17)
C68 C64 Nd1 124.5(2)
C64 C65 C61 109.1(3)
C64 C65 C69 124.1(3)
C61 C65 C69 126.4(3)
C64 C65 Nd1 76.44(17)
C61 C65 Nd1 72.81(16)
C69 C65 Nd1 122.4(2)
O2 Li1 O1 100.5(3)
O2 Li1 Cl1 113.2(3)
O1 Li1 Cl1 117.6(3)
O2 Li1 Cl2 117.1(2)
O1 Li1 Cl2 109.7(3)
Cl1 Li1 Cl2 99.6(3)
O2 Li1 Nd1 130.7(2)
O1 Li1 Nd1 128.8(2)
Cl1 Li1 Nd1 49.82(13)
Cl2 Li1 Nd1 49.77(13)
C12 B13 C11 57.4(2)
C12 B13 B14 105.4(3)
C11 B13 B14 60.1(2)
C12 B13 B19 107.0(3)
C11 B13 B19 107.0(3)
B14 B13 B19 59.2(3)
C12 B13 B18 60.2(3)
C11 B13 B18 107.0(3)
B14 B13 B18 108.0(3)
B19 B13 B18 60.8(3)
B19 B14 B20 60.7(3)
B19 B14 B13 60.7(3)
B20 B14 B13 109.6(3)
B19 B14 C11 107.8(3)
B20 B14 C11 108.3(3)
B13 B14 C11 59.6(2)
B19 B14 B15 110.3(3)
B20 B14 B15 61.7(3)
B13 B14 B15 109.0(3)
C11 B14 B15 59.5(2)
C11 B15 B14 60.0(2)
C11 B15 B16 59.2(2)
B14 B15 B16 107.9(3)
C11 B15 B21 106.8(3)
B14 B15 B21 107.2(3)
B16 B15 B21 60.2(3)
C11 B15 B20 106.5(3)
B14 B15 B20 58.8(3)
B16 B15 B20 108.0(3)
B21 B15 B20 60.2(3)
C12 B16 C11 57.1(2)
C12 B16 B15 105.3(3)
C11 B16 B15 59.8(2)
C12 B16 B17 59.7(2)
C11 B16 B17 105.9(3)
B15 B16 B17 107.7(3)
C12 B16 B21 106.7(3)
C11 B16 B21 107.3(3)
B15 B16 B21 60.4(3)
B17 B16 B21 60.0(3)
C12 B17 B16 59.3(2)
C12 B17 B22 105.4(3)
B16 B17 B22 109.0(3)
C12 B17 B21 106.5(3)
B16 B17 B21 60.2(3)
B22 B17 B21 61.6(3)
C12 B17 B18 59.5(3)
B16 B17 B18 109.3(3)
B22 B17 B18 59.5(3)
B21 B17 B18 109.9(4)
C12 B18 B22 105.0(3)
C12 B18 B13 58.0(2)
B22 B18 B13 106.4(4)
C12 B18 B17 59.1(3)
B22 B18 B17 59.4(3)
B13 B18 B17 106.3(3)
C12 B18 B19 103.9(3)
B22 B18 B19 59.2(3)
B13 B18 B19 59.1(3)
B17 B18 B19 106.1(3)
B14 B19 B22 107.6(3)
B14 B19 B20 59.9(3)
B22 B19 B20 60.6(3)
B14 B19 B13 60.1(3)
B22 B19 B13 107.3(3)
B20 B19 B13 108.5(3)
B14 B19 B18 108.2(3)
B22 B19 B18 59.4(3)
B20 B19 B18 108.7(4)
B13 B19 B18 60.1(3)
B14 B20 B19 59.4(3)
B14 B20 B22 106.4(3)
B19 B20 B22 59.6(3)
B14 B20 B21 107.2(3)
B19 B20 B21 108.8(3)
B22 B20 B21 60.9(3)
B14 B20 B15 59.5(3)
B19 B20 B15 107.5(3)
B22 B20 B15 107.4(3)
B21 B20 B15 59.4(3)
B15 B21 B16 59.4(3)
B15 B21 B17 106.8(3)
B16 B21 B17 59.8(3)
B15 B21 B20 60.4(3)
B16 B21 B20 107.6(3)
B17 B21 B20 106.5(3)
B15 B21 B22 106.7(3)
B16 B21 B22 106.5(3)
B17 B21 B22 58.8(3)
B20 B21 B22 59.1(3)
B19 B22 B20 59.7(3)
B19 B22 B18 61.4(3)
B20 B22 B18 109.6(4)
B19 B22 B17 109.0(4)
B20 B22 B17 107.8(3)
B18 B22 B17 61.0(3)
B19 B22 B21 108.1(3)
B20 B22 B21 60.0(3)
B18 B22 B21 109.5(3)
B17 B22 B21 59.6(3)
C32 B33 C31 60.6(2)
C32 B33 B39 102.8(3)
C31 B33 B39 109.1(3)
C32 B33 B38 57.7(3)
C31 B33 B38 107.4(4)
B39 B33 B38 56.0(3)
C32 B33 B34 105.6(3)
C31 B33 B34 58.0(3)
B39 B33 B34 64.8(3)
B38 B33 B34 108.1(4)
C31 B34 B35 59.1(3)
C31 B34 B40 108.2(4)
B35 B34 B40 62.9(3)
C31 B34 B33 59.3(3)
B35 B34 B33 106.5(4)
B40 B34 B33 104.8(4)
C31 B34 B39 103.6(4)
B35 B34 B39 106.4(4)
B40 B34 B39 57.8(3)
B33 B34 B39 56.6(3)
C31 B35 B36 61.0(3)
C31 B35 B34 59.3(3)
B36 B35 B34 108.3(4)
C31 B35 B41 109.1(4)
B36 B35 B41 60.6(3)
B34 B35 B41 108.0(4)
C31 B35 B40 105.7(4)
B36 B35 B40 105.6(4)
B34 B35 B40 59.5(3)
B41 B35 B40 58.3(3)
C32 B36 C31 61.4(3)
C32 B36 B35 108.8(4)
C31 B36 B35 59.4(3)
C32 B36 B37 59.9(3)
C31 B36 B37 110.1(4)
B35 B36 B37 110.4(4)
C32 B36 B41 107.4(3)
C31 B36 B41 108.3(4)
B35 B36 B41 61.2(3)
B37 B36 B41 60.3(3)
B38 B37 C32 59.1(3)
B38 B37 B36 105.7(4)
C32 B37 B36 57.0(3)
B38 B37 B41 108.0(4)
C32 B37 B41 104.2(4)
B36 B37 B41 59.1(3)
B38 B37 B42 62.1(3)
C32 B37 B42 107.5(4)
B36 B37 B42 107.2(4)
B41 B37 B42 59.7(3)
B39 B38 C32 107.6(4)
B39 B38 B37 110.0(5)
C32 B38 B37 60.8(3)
B39 B38 B33 60.7(3)
C32 B38 B33 58.9(3)
B37 B38 B33 109.4(4)
B39 B38 B42 60.3(3)
C32 B38 B42 107.8(4)
B37 B38 B42 60.7(4)
B33 B38 B42 108.6(4)
B38 B39 B42 63.8(4)
B38 B39 B33 63.2(3)
B42 B39 B33 113.2(4)
B38 B39 B40 108.8(4)
B42 B39 B40 58.5(3)
B33 B39 B40 106.5(4)
B38 B39 B34 108.8(4)
B42 B39 B34 106.7(4)
B33 B39 B34 58.6(3)
B40 B39 B34 57.8(3)
B42 B40 B41 61.1(3)
B42 B40 B34 113.1(4)
B41 B40 B34 106.6(4)
B42 B40 B39 59.7(3)
B41 B40 B39 106.5(4)
B34 B40 B39 64.4(4)
B42 B40 B35 109.0(4)
B41 B40 B35 58.5(3)
B34 B40 B35 57.6(3)
B39 B40 B35 107.4(4)
B40 B41 B42 58.5(3)
B40 B41 B35 63.1(3)
B42 B41 B35 110.7(4)
B40 B41 B37 106.5(4)
B42 B41 B37 60.3(3)
B35 B41 B37 108.4(4)
B40 B41 B36 107.6(4)
B42 B41 B36 109.0(4)
B35 B41 B36 58.3(3)
B37 B41 B36 60.7(3)
B40 B42 B39 61.8(3)
B40 B42 B41 60.4(3)
B39 B42 B41 107.6(4)
B40 B42 B37 107.7(4)
B39 B42 B37 103.5(4)
B41 B42 B37 59.9(3)
B40 B42 B38 105.3(4)
B39 B42 B38 55.9(3)
B41 B42 B38 104.3(4)
B37 B42 B38 57.2(3)
C71 O1 C74 123.5(3)
C71 O1 Li1 117.0(2)
C74 O1 Li1 119.4(3)
O1 C71 C72 121.2(3)
O1 C74 C73 121.4(3)
C84 O2 C81 114.3(2)
C84 O2 Li1 120.5(2)
C81 O2 Li1 125.1(2)
O2 C81 C82 89.8(2)
C81 C82 C83 119.5(2)
C84 C83 C82 90.2(2)
O2 C84 C83 112.6(2)

loop_
_geom_bond_atom_site_label_1
_geom_bond_atom_site_label_2
_geom_bond_distance
Nd1 Cl1 2.7105(8)
Nd1 Cl2 2.7104(8)
Nd1 C51 2.729(3)
Nd1 C61 2.745(3)
Nd1 C62 2.748(3)
Nd1 C55 2.762(3)
Nd1 C52 2.770(3)
Nd1 C53 2.780(3)
Nd1 C63 2.793(3)
Nd1 C54 2.800(3)
Nd1 C65 2.803(3)
Nd1 C64 2.822(3)
Cl1 Li1 2.313(6)
Cl2 Li1 2.392(6)
Si1 C1 1.837(4)
Si1 C2 1.857(3)
Si1 C51 1.871(3)
Si1 C11 1.928(3)
Si2 C4 1.848(4)
Si2 C3 1.858(4)
Si2 C61 1.861(3)
Si2 C31 1.946(3)
C11 C12 1.639(5)
C11 B16 1.710(5)
C11 B13 1.720(5)
C11 B15 1.719(5)
C11 B14 1.729(5)
C12 B16 1.718(6)
C12 B13 1.693(6)
C12 B17 1.726(6)
C12 B18 1.733(6)
C31 B34 1.652(6)
C31 B35 1.650(6)
C31 B36 1.677(6)
C31 B33 1.676(5)
C31 C32 1.683(5)
C32 B36 1.618(7)
C32 B38 1.639(7)
C32 B33 1.661(7)
C32 B37 1.668(8)
C51 C55 1.433(4)
C51 C52 1.437(4)
C52 C53 1.419(4)
C52 C56 1.517(4)
C53 C54 1.383(4)
C53 C57 1.547(5)
C54 C55 1.393(4)
C54 C58 1.514(5)
C55 C59 1.523(4)
C61 C62 1.422(4)
C61 C65 1.432(4)
C62 C63 1.391(4)
C62 C66 1.539(4)
C63 C64 1.391(4)
C63 C67 1.545(5)
C64 C65 1.390(4)
C64 C68 1.502(5)
C65 C69 1.487(4)
Li1 O2 1.988(6)
Li1 O1 1.993(6)
B13 B14 1.733(7)
B13 B19 1.742(6)
B13 B18 1.761(7)
B14 B19 1.715(7)
B14 B20 1.724(7)
B14 B15 1.737(7)
B15 B16 1.740(6)
B15 B21 1.757(7)
B15 B20 1.774(7)
B16 B17 1.747(6)
B16 B21 1.755(6)
B17 B22 1.737(7)
B17 B21 1.751(7)
B17 B18 1.765(7)
B18 B22 1.739(7)
B18 B19 1.774(7)
B19 B22 1.736(7)
B19 B20 1.738(7)
B20 B22 1.754(7)
B20 B21 1.770(7)
B21 B22 1.786(7)
B33 B39 1.694(7)
B33 B38 1.734(8)
B33 B34 1.733(8)
B34 B35 1.690(8)
B34 B40 1.724(9)
B34 B39 1.837(8)
B35 B36 1.653(8)
B35 B41 1.703(7)
B35 B40 1.781(8)
B36 B37 1.720(6)
B36 B41 1.692(7)
B37 B38 1.657(9)
B37 B41 1.714(8)
B37 B42 1.721(7)
B38 B39 1.610(8)
B38 B42 1.744(8)
B39 B42 1.689(7)
B39 B40 1.724(8)
B40 B42 1.667(8)
B40 B41 1.699(8)
B41 B42 1.711(7)
O1 C71 1.427(3)
O1 C74 1.428(2)
C71 C72 1.515(3)
C73 C74 1.509(4)
O2 C84 1.430(3)
O2 C81 1.431(3)
C81 C82 1.521(3)
C82 C83 1.522(3)
C83 C84 1.511(3)
